data_1541679
loop_
_publ_author_name
'Coda, A.'
'della Giusta, A.'
'Isetti, G.'
'Mazzi, F.'

_publ_section_title
;
 On the crystal structure of vesuvianite
;
_journal_name_full
;
Atti della Accademia delle Scienze di Torino, Classe di Scienze Fisiche, 
Matematiche e Naturali
;
_journal_page_first 63
_journal_page_last 84
_journal_volume 105
_journal_year 1971
_chemical_formula_sum 'Al9.2 Ca19 Fe2.5 H6.2 Mg1.7 Mn0.2 O78 Si18 Ti0.4'
_chemical_name_systematic
;
Ca19 (Mg1.7 Fe2.5 Al1.2 Ti.4 Mn.2) Al8 (Si O4)10 (Si2 O7)4 O10 H6.2
;
_space_group_IT_number 126
_symmetry_space_group_name_Hall '-P 4a 2bc'
_symmetry_space_group_name_H-M 'P 4/n n c :2'
_cell_angle_alpha 90
_cell_angle_beta 90
_cell_angle_gamma 90
_cell_formula_units_Z 2
_cell_length_a 15.565
_cell_length_b 15.565
_cell_length_c 11.816
_cell_volume 2862.653
_citation_journal_id_ASTM AATFAA
_cod_data_source_file Coda_AATFAA_1971_1394.cif
_cod_data_source_block H6.2Al9.2Ca19Fe2.5Mg1.7Mn0.2O78Si18Ti0.4
_cod_original_formula_sum 'H6.2 Al9.2 Ca19 Fe2.5 Mg1.7 Mn0.2 O78 Si18 Ti0.4'
_cod_database_code 1541679

loop_
_symmetry_equiv_pos_as_xyz
x,y,z
-y+1/2,x,z
-x+1/2,-y+1/2,z
y,-x+1/2,z
x,-y+1/2,-z+1/2
y,x,-z+1/2
-x+1/2,y,-z+1/2
-y+1/2,-x+1/2,-z+1/2
-x,-y,-z
y-1/2,-x,-z
x-1/2,y-1/2,-z
-y,x-1/2,-z
-x,y-1/2,z-1/2
-y,-x,z-1/2
x-1/2,-y,z-1/2
y-1/2,x-1/2,z-1/2

loop_
_atom_site_label
_atom_site_type_symbol
_atom_site_fract_x
_atom_site_fract_y
_atom_site_fract_z
_atom_site_occupancy
_atom_site_U_iso_or_equiv
Ca4 Ca+2 0.25 0.25 0.1504 0.5 0.0
Ca1 Ca+2 0.25 -0.25 0.25 1 0.0
Ca3 Ca+2 -0.1017 -0.1815 0.1131 1 0.0
O4 O-2 -0.1077 0.0621 0.0296 1 0.0
O2 O-2 -0.1601 0.1172 0.2224 1 0.0
Fe2 Fe+2 0 0 0 0.05 0.0
O8 O-2 0.0611 0.0917 0.0671 1 0.0
Al1 Al+3 0 0 0 0.3 0.0
O6 O-2 0.228 0.1199 0.0591 1 0.0
Si1 Si+4 -0.25 0.25 0 1 0.0
O9 O-2 0.145 0.145 0.25 1 0.0
O5 O-2 0.1705 -0.0148 0.1784 1 0.0
Fe3 Fe+2 0.25 0.25 0.0333 0.2 0.0
O3 O-2 0.0486 -0.2224 0.0736 1 0.0
O11 O-2 0.0044 -0.0615 0.1369 1 0.0
Si2 Si+4 -0.1807 0.0409 0.1287 1 0.0
O10 O-2 -0.25 -0.25 0.1341 1 0.0
Mg1 Mg+2 0 0 0 0.425 0.0
Si3 Si+4 0.1512 0.0835 0.1355 1 0.0
Mn1 Mn+2 0.25 0.25 0.0333 0.1 0.0
O1 O-2 0.2201 -0.1729 0.0855 1 0.0
Ti1 Ti+4 0.25 0.25 0.0333 0.2 0.0
Al2 Al+3 0.1122 -0.121 0.1266 1 0.0
Ca2 Ca+2 -0.0446 0.1888 0.1205 1 0.0
Fe1 Fe+3 0 0 0 0.225 0.0
O7 O-2 -0.1729 -0.0556 0.1785 1 0.0
Fe4 Fe+3 0.25 0.25 0.0333 0.5 0.0
